data_7109982
loop_
_publ_author_name
'Takafumi Nakagawa'
'Tsuyoshi Suzuki'
'Matthias Konig'
'Dirk M. Guldi'
'Yutaka Matsu'

_publ_section_title
;
 Synthesis, photophysical properties, and excited state dynamics of a
 platinum complex of tetracene imide disulfide
;
_journal_name_full Chem.Commun.
_journal_page_first 10394
_journal_paper_doi 10.1039/c3cc46068a
_journal_volume 49
_journal_year 2013
_chemical_compound_source 'synthesis as described'
_chemical_formula_moiety 'C62 H51 N1 O2 P2 Pt1 S2'
_chemical_formula_sum 'C62 H51 N O2 P2 Pt S2'
_chemical_formula_weight 1163.19
_chemical_name_systematic
;
 TIDSPtPPh32
;
_space_group_IT_number 2
_symmetry_cell_setting triclinic
_symmetry_Int_Tables_number 2
_symmetry_space_group_name_Hall '-P 1'
_symmetry_space_group_name_H-M 'P -1'
_atom_sites_solution_hydrogens geom
_atom_sites_solution_primary direct
_atom_sites_solution_secondary difmap
_audit_creation_date 2013-09-07
_cell_angle_alpha 85.265(2)
_cell_angle_beta 79.447(2)
_cell_angle_gamma 78.3350(10)
_cell_formula_units_Z 2
_cell_length_a 13.6201(3)
_cell_length_b 13.7861(3)
_cell_length_c 13.8277(3)
_cell_measurement_reflns_used 19692
_cell_measurement_temperature 293(2)
_cell_measurement_theta_max 68.25
_cell_measurement_theta_min 3.255
_cell_measurement_wavelength 1.54178
_cell_volume 2496.97(10)
_computing_cell_refinement 'CrystalClear (Rigaku/MSC Inc., 2006)'
_computing_data_collection 'CrystalClear (Rigaku/MSC Inc., 2006)'
_computing_data_reduction 'CrystalClear (Rigaku/MSC Inc., 2006), SORTAV (Blessing, 1995)'
_computing_molecular_graphics 'Ortep-3 for Windows (Farrugia, 1997)'
_computing_publication_material 'WinGX publication routines (Farrugia, 1999)'
_computing_structure_refinement 'SHELXL-97 (Sheldrick, 2008)'
_computing_structure_solution 'SIR92 (Giacovazzo et al, 1993)'
_diffrn_ambient_temperature 293(2)
_diffrn_measured_fraction_theta_full 0.979
_diffrn_measured_fraction_theta_max 0.979
_diffrn_radiation_monochromator graphite
_diffrn_radiation_probe x-ray
_diffrn_radiation_type CuK\a
_diffrn_radiation_wavelength 1.54178
_diffrn_reflns_av_R_equivalents 0.092
_diffrn_reflns_av_unetI/netI 0.097
_diffrn_reflns_limit_h_max 16
_diffrn_reflns_limit_h_min -16
_diffrn_reflns_limit_k_max 16
_diffrn_reflns_limit_k_min -16
_diffrn_reflns_limit_l_max 16
_diffrn_reflns_limit_l_min -16
_diffrn_reflns_number 28911
_diffrn_reflns_theta_full 68.24
_diffrn_reflns_theta_max 68.24
_diffrn_reflns_theta_min 3.25
_exptl_absorpt_coefficient_mu 7.008
_exptl_absorpt_correction_type none
_exptl_crystal_colour red
_exptl_crystal_density_diffrn 1.547
_exptl_crystal_density_method 'not measured'
_exptl_crystal_description unknown
_exptl_crystal_F_000 1172
_exptl_crystal_size_max 0.10
_exptl_crystal_size_mid 0.10
_exptl_crystal_size_min 0.10
_refine_diff_density_max 1.9
_refine_diff_density_min -1.811
_refine_diff_density_rms 0.126
_refine_ls_extinction_method none
_refine_ls_goodness_of_fit_ref 1.151
_refine_ls_hydrogen_treatment constr
_refine_ls_matrix_type full
_refine_ls_number_parameters 631
_refine_ls_number_reflns 8969
_refine_ls_number_restraints 0
_refine_ls_restrained_S_all 1.151
_refine_ls_R_factor_all 0.0514
_refine_ls_R_factor_gt 0.0461
_refine_ls_shift/su_max 0.002
_refine_ls_shift/su_mean 0
_refine_ls_structure_factor_coef Fsqd
_refine_ls_weighting_details 'calc w=1/[\s^2^(Fo^2^)+(0.0000P)^2^+1.1366P] where P=(Fo^2^+2Fc^2^)/3'
_refine_ls_weighting_scheme calc
_refine_ls_wR_factor_gt 0.0993
_refine_ls_wR_factor_ref 0.1047
_reflns_number_gt 7799
_reflns_number_total 8969
_reflns_threshold_expression >2\s(I)
_cod_data_source_file c3cc46068a.txt
_cod_data_source_block TIDSPt
_cod_original_cell_volume 2496.97(9)
_cod_database_code 7109982

loop_
_symmetry_equiv_pos_as_xyz
'x, y, z'
'-x, -y, -z'

loop_
_atom_site_label
_atom_site_type_symbol
_atom_site_fract_x
_atom_site_fract_y
_atom_site_fract_z
_atom_site_U_iso_or_equiv
_atom_site_adp_type
_atom_site_occupancy
_atom_site_symmetry_multiplicity
_atom_site_calc_flag
_atom_site_refinement_flags
C1 C 0.3369(3) -0.1291(3) 0.3419(4) 0.0301(12) Uani 1 1 d .
C2 C 0.3613(4) -0.2045(3) 0.4178(4) 0.0331(12) Uani 1 1 d .
C3 C 0.3174(4) -0.1919(4) 0.5182(4) 0.0364(13) Uani 1 1 d .
H3 H 0.2662 -0.1372 0.5349 0.044 Uiso 1 1 calc R
C4 C 0.3476(4) -0.2570(4) 0.5904(4) 0.0450(14) Uani 1 1 d .
H4 H 0.3192 -0.2459 0.6559 0.054 Uiso 1 1 calc R
C5 C 0.4226(4) -0.3418(4) 0.5656(4) 0.0443(14) Uani 1 1 d .
H5 H 0.4434 -0.3871 0.615 0.053 Uiso 1 1 calc R
C6 C 0.4645(4) -0.3579(4) 0.4706(4) 0.0407(14) Uani 1 1 d .
H6 H 0.5136 -0.4147 0.4561 0.049 Uiso 1 1 calc R
C7 C 0.4364(4) -0.2912(3) 0.3922(4) 0.0312(12) Uani 1 1 d .
C8 C 0.4804(4) -0.3044(3) 0.2919(4) 0.0335(12) Uani 1 1 d .
C9 C 0.4426(3) -0.2405(3) 0.2159(4) 0.0305(12) Uani 1 1 d .
C10 C 0.4778(4) -0.2604(4) 0.1163(4) 0.0358(13) Uani 1 1 d .
C11 C 0.4524(4) -0.1895(4) 0.0395(4) 0.0384(13) Uani 1 1 d .
C12 C 0.5026(4) -0.1965(4) -0.0601(4) 0.0523(16) Uani 1 1 d .
H12 H 0.5532 -0.2513 -0.0779 0.063 Uiso 1 1 calc R
C13 C 0.4780(5) -0.1245(5) -0.1299(5) 0.068(2) Uani 1 1 d .
H13 H 0.5136 -0.1295 -0.1941 0.081 Uiso 1 1 calc R
C14 C 0.3999(5) -0.0435(5) -0.1058(4) 0.069(2) Uani 1 1 d .
H14 H 0.3826 0.0046 -0.1542 0.083 Uiso 1 1 calc R
C15 C 0.3494(5) -0.0347(4) -0.0128(4) 0.0548(17) Uani 1 1 d .
H15 H 0.2961 0.0187 0.0014 0.066 Uiso 1 1 calc R
C16 C 0.3750(4) -0.1047(4) 0.0648(4) 0.0381(13) Uani 1 1 d .
C17 C 0.3258(4) -0.0907(3) 0.1650(4) 0.0319(12) Uani 1 1 d .
C18 C 0.3665(4) -0.1510(3) 0.2414(4) 0.0318(12) Uani 1 1 d .
C19 C 0.5690(4) -0.3854(4) 0.2645(4) 0.0450(14) Uani 1 1 d .
C20 C 0.5443(4) -0.3568(4) 0.0913(4) 0.0474(15) Uani 1 1 d .
C21 C 0.6732(5) -0.4966(4) 0.1379(5) 0.070(2) Uani 1 1 d .
H21A H 0.7098 -0.4833 0.0727 0.084 Uiso 1 1 calc R
H21B H 0.721 -0.5069 0.1836 0.084 Uiso 1 1 calc R
C22 C 0.6297(5) -0.5875(4) 0.1383(5) 0.0654(19) Uani 1 1 d .
H22A H 0.5762 -0.5746 0.0987 0.079 Uiso 1 1 calc R
H22B H 0.6004 -0.6054 0.2051 0.079 Uiso 1 1 calc R
C23 C 0.7150(6) -0.6750(5) 0.0957(5) 0.079(2) Uani 1 1 d .
H23A H 0.6906 -0.737 0.1091 0.095 Uiso 1 1 calc R
H23B H 0.7741 -0.6799 0.127 0.095 Uiso 1 1 calc R
C24 C 0.7451(6) -0.6564(5) -0.0177(5) 0.078(2) Uani 1 1 d .
H24A H 0.6845 -0.6476 -0.0476 0.093 Uiso 1 1 calc R
H24B H 0.7714 -0.5954 -0.0301 0.093 Uiso 1 1 calc R
C25 C 0.8256(5) -0.7416(5) -0.0675(6) 0.087(2) Uani 1 1 d .
H25A H 0.8868 -0.7481 -0.0393 0.104 Uiso 1 1 calc R
H25B H 0.8003 -0.8029 -0.0519 0.104 Uiso 1 1 calc R
C26 C 0.8515(8) -0.7299(7) -0.1705(6) 0.133(4) Uani 1 1 d .
H26A H 0.9014 -0.786 -0.1948 0.199 Uiso 1 1 calc R
H26B H 0.8789 -0.6706 -0.1871 0.199 Uiso 1 1 calc R
H26C H 0.7919 -0.7251 -0.1997 0.199 Uiso 1 1 calc R
C27 C 0.2811(4) 0.1755(3) 0.5032(3) 0.0274(11) Uani 1 1 d .
C28 C 0.2426(4) 0.1799(4) 0.6033(4) 0.0384(13) Uani 1 1 d .
H28 H 0.1733 0.2013 0.6243 0.046 Uiso 1 1 calc R
C29 C 0.3068(4) 0.1526(4) 0.6721(4) 0.0466(15) Uani 1 1 d .
H29 H 0.2808 0.1578 0.739 0.056 Uiso 1 1 calc R
C30 C 0.4078(4) 0.1183(4) 0.6418(4) 0.0490(16) Uani 1 1 d .
H30 H 0.4501 0.0976 0.6882 0.059 Uiso 1 1 calc R
C31 C 0.4484(4) 0.1138(4) 0.5424(4) 0.0412(14) Uani 1 1 d .
H31 H 0.5176 0.0909 0.5219 0.049 Uiso 1 1 calc R
C32 C 0.3847(4) 0.1437(3) 0.4743(4) 0.0365(13) Uani 1 1 d .
H32 H 0.4119 0.1424 0.4075 0.044 Uiso 1 1 calc R
C33 C 0.2544(3) 0.3266(3) 0.3601(3) 0.0265(11) Uani 1 1 d .
C34 C 0.2888(4) 0.3396(4) 0.2604(4) 0.0338(12) Uani 1 1 d .
H34 H 0.2817 0.2939 0.2175 0.041 Uiso 1 1 calc R
C35 C 0.3341(4) 0.4203(4) 0.2231(4) 0.0424(14) Uani 1 1 d .
H35 H 0.3573 0.4283 0.1559 0.051 Uiso 1 1 calc R
C36 C 0.3442(4) 0.4882(4) 0.2873(4) 0.0442(14) Uani 1 1 d .
H36 H 0.3726 0.5431 0.2629 0.053 Uiso 1 1 calc R
C37 C 0.3122(4) 0.4748(4) 0.3878(4) 0.0352(13) Uani 1 1 d .
H37 H 0.3201 0.5199 0.4309 0.042 Uiso 1 1 calc R
C38 C 0.2688(4) 0.3944(3) 0.4232(4) 0.0321(12) Uani 1 1 d .
H38 H 0.2485 0.385 0.4907 0.038 Uiso 1 1 calc R
C39 C 0.0761(4) 0.2520(3) 0.4786(3) 0.0285(11) Uani 1 1 d .
C40 C 0.0238(4) 0.1741(4) 0.5110(3) 0.0357(12) Uani 1 1 d .
H40 H 0.0557 0.1093 0.4969 0.043 Uiso 1 1 calc R
C41 C -0.0746(4) 0.1923(4) 0.5637(4) 0.0427(14) Uani 1 1 d .
H41 H -0.1088 0.1403 0.5847 0.051 Uiso 1 1 calc R
C42 C -0.1204(4) 0.2879(4) 0.5843(4) 0.0410(14) Uani 1 1 d .
H42 H -0.1865 0.3008 0.619 0.049 Uiso 1 1 calc R
C43 C -0.0709(4) 0.3648(4) 0.5547(4) 0.0381(13) Uani 1 1 d .
H43 H -0.1035 0.4291 0.5699 0.046 Uiso 1 1 calc R
C44 C 0.0279(4) 0.3481(4) 0.5021(4) 0.0343(13) Uani 1 1 d .
H44 H 0.0614 0.4008 0.4828 0.041 Uiso 1 1 calc R
C45 C 0.0023(4) 0.3203(3) 0.2628(3) 0.0308(12) Uani 1 1 d .
C46 C -0.0973(4) 0.3245(4) 0.3084(3) 0.0336(12) Uani 1 1 d .
H46 H -0.1237 0.2666 0.32 0.04 Uiso 1 1 calc R
C47 C -0.1585(4) 0.4143(4) 0.3373(4) 0.0425(14) Uani 1 1 d .
H47 H -0.2259 0.4166 0.367 0.051 Uiso 1 1 calc R
C48 C -0.1197(5) 0.4995(4) 0.3220(4) 0.0442(15) Uani 1 1 d .
H48 H -0.1612 0.5596 0.3409 0.053 Uiso 1 1 calc R
C49 C -0.0210(4) 0.4973(4) 0.2795(4) 0.0390(13) Uani 1 1 d .
H49 H 0.0052 0.5553 0.2713 0.047 Uiso 1 1 calc R
C50 C 0.0402(4) 0.4091(3) 0.2484(4) 0.0359(13) Uani 1 1 d .
H50 H 0.1071 0.4083 0.2178 0.043 Uiso 1 1 calc R
C51 C -0.0064(4) 0.1284(3) 0.2002(4) 0.0337(12) Uani 1 1 d .
C52 C -0.0292(5) 0.1130(4) 0.1091(4) 0.0505(16) Uani 1 1 d .
H52 H 0.0009 0.1436 0.052 0.061 Uiso 1 1 calc R
C53 C -0.0970(5) 0.0519(5) 0.1041(5) 0.074(2) Uani 1 1 d .
H53 H -0.1127 0.0419 0.0434 0.088 Uiso 1 1 calc R
C54 C -0.1413(6) 0.0058(5) 0.1878(6) 0.082(2) Uani 1 1 d .
H54 H -0.1864 -0.0355 0.1832 0.098 Uiso 1 1 calc R
C55 C -0.1196(5) 0.0202(4) 0.2785(5) 0.0637(19) Uani 1 1 d .
H55 H -0.1506 -0.0101 0.3353 0.076 Uiso 1 1 calc R
C56 C -0.0511(4) 0.0801(4) 0.2840(4) 0.0446(14) Uani 1 1 d .
H56 H -0.0346 0.0883 0.3448 0.053 Uiso 1 1 calc R
C57 C 0.1291(4) 0.2497(4) 0.0881(4) 0.0354(13) Uani 1 1 d .
C58 C 0.2277(4) 0.2139(4) 0.0411(4) 0.0383(13) Uani 1 1 d .
H58 H 0.2727 0.1697 0.0744 0.046 Uiso 1 1 calc R
C59 C 0.2585(5) 0.2444(4) -0.0559(4) 0.0505(15) Uani 1 1 d .
H59 H 0.3241 0.2202 -0.0878 0.061 Uiso 1 1 calc R
C60 C 0.1922(5) 0.3105(5) -0.1052(4) 0.0615(18) Uani 1 1 d .
H60 H 0.2134 0.3299 -0.1704 0.074 Uiso 1 1 calc R
C61 C 0.0971(5) 0.3475(5) -0.0600(4) 0.0581(18) Uani 1 1 d .
H61 H 0.0537 0.393 -0.0938 0.07 Uiso 1 1 calc R
C62 C 0.0635(4) 0.3177(4) 0.0374(4) 0.0468(15) Uani 1 1 d .
H62 H -0.0023 0.343 0.0684 0.056 Uiso 1 1 calc R
N1 N 0.5897(4) -0.4090(3) 0.1672(3) 0.0502(13) Uani 1 1 d .
O1 O 0.6218(3) -0.4311(3) 0.3222(3) 0.0602(12) Uani 1 1 d .
O2 O 0.5637(3) -0.3908(3) 0.0088(3) 0.0620(12) Uani 1 1 d .
P1 P 0.20306(10) 0.21762(9) 0.40874(9) 0.0274(3) Uani 1 1 d .
P2 P 0.08402(10) 0.20618(9) 0.21265(9) 0.0285(3) Uani 1 1 d .
S1 S 0.29240(10) -0.01263(9) 0.38817(10) 0.0361(3) Uani 1 1 d .
S2 S 0.20791(10) -0.01015(9) 0.18119(10) 0.0376(3) Uani 1 1 d .
Pt1 Pt 0.202333(14) 0.105479(13) 0.295366(14) 0.02730(9) Uani 1 1 d .

loop_
_atom_site_aniso_label
_atom_site_aniso_U_11
_atom_site_aniso_U_22
_atom_site_aniso_U_33
_atom_site_aniso_U_23
_atom_site_aniso_U_13
_atom_site_aniso_U_12
C1 0.023(3) 0.028(3) 0.040(3) -0.004(2) -0.007(2) -0.003(2)
C2 0.031(3) 0.030(3) 0.041(3) 0.007(2) -0.015(3) -0.009(2)
C3 0.035(3) 0.039(3) 0.031(3) 0.000(2) -0.002(3) 0.000(2)
C4 0.048(3) 0.043(3) 0.044(4) 0.010(3) -0.013(3) -0.007(3)
C5 0.049(4) 0.040(3) 0.039(3) 0.014(3) -0.008(3) -0.004(3)
C6 0.046(3) 0.027(3) 0.049(4) 0.012(2) -0.015(3) -0.006(2)
C7 0.033(3) 0.026(2) 0.036(3) 0.001(2) -0.010(3) -0.007(2)
C8 0.033(3) 0.027(3) 0.042(3) 0.005(2) -0.014(3) -0.006(2)
C9 0.023(3) 0.026(2) 0.045(3) 0.002(2) -0.010(2) -0.006(2)
C10 0.041(3) 0.031(3) 0.033(3) 0.000(2) -0.009(3) 0.002(2)
C11 0.041(3) 0.037(3) 0.037(3) 0.003(3) -0.012(3) -0.005(3)
C12 0.058(4) 0.052(4) 0.034(3) 0.002(3) 0.002(3) 0.010(3)
C13 0.069(5) 0.075(5) 0.049(4) 0.008(4) -0.015(4) 0.010(4)
C14 0.100(6) 0.058(4) 0.037(4) 0.015(3) -0.020(4) 0.014(4)
C15 0.068(4) 0.048(4) 0.039(4) 0.004(3) -0.016(3) 0.015(3)
C16 0.047(3) 0.032(3) 0.037(3) 0.002(2) -0.020(3) -0.001(3)
C17 0.035(3) 0.024(2) 0.037(3) 0.001(2) -0.010(3) -0.003(2)
C18 0.039(3) 0.028(3) 0.035(3) 0.005(2) -0.017(3) -0.013(2)
C19 0.051(4) 0.037(3) 0.041(4) 0.007(3) 0.000(3) -0.003(3)
C20 0.051(4) 0.041(3) 0.043(4) 0.004(3) -0.006(3) 0.004(3)
C21 0.082(5) 0.047(4) 0.075(5) -0.007(4) -0.022(4) 0.013(4)
C22 0.086(5) 0.049(4) 0.056(4) -0.005(3) -0.007(4) -0.004(4)
C23 0.094(6) 0.047(4) 0.089(6) -0.010(4) -0.014(5) 0.008(4)
C24 0.095(6) 0.051(4) 0.085(6) -0.007(4) -0.019(5) -0.005(4)
C25 0.076(5) 0.076(5) 0.111(7) -0.017(5) -0.027(5) -0.004(4)
C26 0.233(12) 0.136(8) 0.050(5) -0.001(6) -0.003(7) -0.105(8)
C27 0.035(3) 0.025(2) 0.025(3) 0.001(2) -0.011(2) -0.008(2)
C28 0.044(3) 0.042(3) 0.035(3) 0.007(3) -0.016(3) -0.016(3)
C29 0.053(4) 0.062(4) 0.029(3) 0.013(3) -0.011(3) -0.025(3)
C30 0.053(4) 0.060(4) 0.047(4) 0.026(3) -0.030(3) -0.034(3)
C31 0.036(3) 0.041(3) 0.052(4) 0.001(3) -0.020(3) -0.009(3)
C32 0.041(3) 0.033(3) 0.038(3) 0.001(2) -0.013(3) -0.008(3)
C33 0.029(3) 0.028(2) 0.021(3) -0.002(2) -0.003(2) -0.002(2)
C34 0.034(3) 0.034(3) 0.033(3) -0.005(2) -0.003(3) -0.005(2)
C35 0.048(3) 0.041(3) 0.037(3) 0.005(3) 0.001(3) -0.016(3)
C36 0.040(3) 0.030(3) 0.063(4) 0.003(3) -0.006(3) -0.013(3)
C37 0.030(3) 0.032(3) 0.043(3) -0.009(2) -0.003(3) -0.006(2)
C38 0.035(3) 0.035(3) 0.021(3) -0.004(2) 0.006(2) -0.003(2)
C39 0.035(3) 0.029(2) 0.023(3) 0.008(2) -0.010(2) -0.008(2)
C40 0.040(3) 0.035(3) 0.030(3) 0.003(2) -0.002(3) -0.007(3)
C41 0.043(3) 0.043(3) 0.046(4) 0.004(3) -0.010(3) -0.018(3)
C42 0.030(3) 0.049(3) 0.043(4) 0.000(3) -0.004(3) -0.008(3)
C43 0.035(3) 0.038(3) 0.036(3) -0.005(2) -0.001(3) 0.003(3)
C44 0.037(3) 0.031(3) 0.037(3) 0.004(2) -0.015(3) -0.006(2)
C45 0.036(3) 0.027(3) 0.027(3) 0.007(2) -0.011(2) -0.001(2)
C46 0.032(3) 0.039(3) 0.027(3) 0.005(2) -0.001(2) -0.007(2)
C47 0.038(3) 0.041(3) 0.044(4) -0.003(3) -0.009(3) 0.006(3)
C48 0.057(4) 0.034(3) 0.034(3) -0.002(3) -0.013(3) 0.015(3)
C49 0.056(4) 0.028(3) 0.032(3) 0.003(2) -0.014(3) -0.003(3)
C50 0.042(3) 0.032(3) 0.034(3) 0.004(2) -0.014(3) -0.002(2)
C51 0.030(3) 0.027(3) 0.046(3) 0.001(2) -0.015(3) -0.002(2)
C52 0.065(4) 0.048(3) 0.041(4) -0.001(3) -0.014(3) -0.012(3)
C53 0.099(6) 0.062(4) 0.080(6) 0.003(4) -0.049(5) -0.036(4)
C54 0.097(6) 0.068(5) 0.104(7) 0.022(5) -0.054(5) -0.048(4)
C55 0.063(4) 0.055(4) 0.082(5) 0.024(4) -0.027(4) -0.032(3)
C56 0.046(4) 0.043(3) 0.048(4) 0.008(3) -0.013(3) -0.017(3)
C57 0.046(3) 0.033(3) 0.029(3) 0.008(2) -0.017(3) -0.007(3)
C58 0.039(3) 0.043(3) 0.031(3) 0.003(3) -0.005(3) -0.005(3)
C59 0.052(4) 0.057(4) 0.038(4) 0.003(3) 0.005(3) -0.015(3)
C60 0.081(5) 0.070(4) 0.026(3) 0.009(3) 0.003(4) -0.014(4)
C61 0.077(5) 0.060(4) 0.031(4) 0.016(3) -0.012(4) -0.005(4)
C62 0.053(4) 0.045(3) 0.043(4) 0.008(3) -0.021(3) -0.003(3)
N1 0.057(3) 0.035(3) 0.045(3) 0.002(2) -0.002(3) 0.016(2)
O1 0.060(3) 0.051(2) 0.056(3) 0.015(2) -0.017(2) 0.019(2)
O2 0.079(3) 0.053(3) 0.040(2) -0.010(2) 0.001(2) 0.015(2)
P1 0.0323(7) 0.0227(6) 0.0277(7) 0.0017(5) -0.0095(6) -0.0039(6)
P2 0.0302(7) 0.0257(6) 0.0295(8) 0.0030(5) -0.0109(6) -0.0015(6)
S1 0.0456(8) 0.0258(6) 0.0378(8) 0.0010(6) -0.0203(7) 0.0022(6)
S2 0.0411(8) 0.0302(7) 0.0434(9) -0.0088(6) -0.0209(7) 0.0043(6)
Pt1 0.03025(14) 0.02197(12) 0.02987(15) 0.00080(10) -0.01096(11) -0.00098(10)

loop_
_atom_type_symbol
_atom_type_description
_atom_type_scat_dispersion_real
_atom_type_scat_dispersion_imag
_atom_type_scat_source
C C 0.0181 0.0091 'International Tables Vol C Tables 4.2.6.8 and 6.1.1.4'
H H 0 0 'International Tables Vol C Tables 4.2.6.8 and 6.1.1.4'
N N 0.0311 0.018 'International Tables Vol C Tables 4.2.6.8 and 6.1.1.4'
O O 0.0492 0.0322 'International Tables Vol C Tables 4.2.6.8 and 6.1.1.4'
P P 0.2955 0.4335 'International Tables Vol C Tables 4.2.6.8 and 6.1.1.4'
S S 0.3331 0.5567 'International Tables Vol C Tables 4.2.6.8 and 6.1.1.4'
Pt Pt -4.5932 6.9264 'International Tables Vol C Tables 4.2.6.8 and 6.1.1.4'

loop_
_geom_angle_atom_site_label_1
_geom_angle_atom_site_label_2
_geom_angle_atom_site_label_3
_geom_angle
C18 C1 C2 120.2(4)
C18 C1 S1 126.4(4)
C2 C1 S1 112.4(4)
C3 C2 C7 118.7(4)
C3 C2 C1 121.8(4)
C7 C2 C1 119.4(5)
C4 C3 C2 121.9(5)
C3 C4 C5 119.5(5)
C6 C5 C4 120.4(5)
C5 C6 C7 122.4(5)
C6 C7 C2 117.0(5)
C6 C7 C8 123.9(5)
C2 C7 C8 119.0(4)
C9 C8 C7 121.3(4)
C9 C8 C19 118.5(5)
C7 C8 C19 120.2(4)
C10 C9 C8 121.3(4)
C10 C9 C18 119.1(4)
C8 C9 C18 119.6(5)
C9 C10 C11 121.7(5)
C9 C10 C20 118.7(5)
C11 C10 C20 119.6(5)
C10 C11 C12 123.7(5)
C10 C11 C16 118.1(5)
C12 C11 C16 118.2(5)
C13 C12 C11 121.3(5)
C12 C13 C14 120.4(6)
C15 C14 C13 120.2(6)
C14 C15 C16 122.2(5)
C15 C16 C11 117.6(5)
C15 C16 C17 121.6(5)
C11 C16 C17 120.7(5)
C18 C17 C16 119.5(4)
C18 C17 S2 124.2(4)
C16 C17 S2 115.6(4)
C17 C18 C1 123.0(4)
C17 C18 C9 118.8(4)
C1 C18 C9 118.1(4)
O1 C19 N1 119.8(5)
O1 C19 C8 124.4(5)
N1 C19 C8 115.8(5)
O2 C20 N1 119.5(5)
O2 C20 C10 124.6(5)
N1 C20 C10 115.8(5)
C22 C21 N1 110.3(6)
C21 C22 C23 110.0(6)
C22 C23 C24 109.5(5)
C25 C24 C23 113.4(6)
C26 C25 C24 115.3(7)
C28 C27 C32 118.3(4)
C28 C27 P1 123.0(4)
C32 C27 P1 118.6(4)
C29 C28 C27 120.5(5)
C30 C29 C28 119.9(5)
C29 C30 C31 120.8(5)
C32 C31 C30 119.0(5)
C31 C32 C27 121.4(5)
C34 C33 C38 118.4(5)
C34 C33 P1 120.6(3)
C38 C33 P1 120.7(4)
C33 C34 C35 120.9(5)
C34 C35 C36 119.3(5)
C37 C36 C35 120.4(5)
C38 C37 C36 119.5(5)
C37 C38 C33 121.5(5)
C44 C39 C40 118.6(5)
C44 C39 P1 125.1(4)
C40 C39 P1 116.3(4)
C41 C40 C39 121.1(5)
C40 C41 C42 118.8(5)
C43 C42 C41 121.3(5)
C42 C43 C44 120.8(5)
C43 C44 C39 119.5(5)
C46 C45 C50 118.0(5)
C46 C45 P2 122.9(4)
C50 C45 P2 118.9(4)
C47 C46 C45 120.6(5)
C48 C47 C46 120.0(5)
C49 C48 C47 120.7(5)
C48 C49 C50 120.0(5)
C49 C50 C45 120.6(5)
C52 C51 C56 118.9(5)
C52 C51 P2 122.2(4)
C56 C51 P2 118.9(4)
C51 C52 C53 119.5(6)
C54 C53 C52 120.7(6)
C55 C54 C53 120.5(6)
C54 C55 C56 119.2(6)
C51 C56 C55 121.1(6)
C58 C57 C62 119.4(5)
C58 C57 P2 120.8(4)
C62 C57 P2 119.9(4)
C57 C58 C59 119.5(5)
C58 C59 C60 120.3(6)
C61 C60 C59 120.9(6)
C60 C61 C62 120.3(6)
C61 C62 C57 119.6(5)
C20 N1 C19 126.3(5)
C20 N1 C21 116.1(5)
C19 N1 C21 117.5(5)
C39 P1 C33 111.0(2)
C39 P1 C27 103.5(2)
C33 P1 C27 99.3(2)
C39 P1 Pt1 109.39(16)
C33 P1 Pt1 115.76(15)
C27 P1 Pt1 116.98(15)
C51 P2 C57 105.3(2)
C51 P2 C45 103.6(2)
C57 P2 C45 100.9(2)
C51 P2 Pt1 104.90(15)
C57 P2 Pt1 117.18(17)
C45 P2 Pt1 123.07(15)
C1 S1 Pt1 117.96(17)
C17 S2 Pt1 110.52(16)
S1 Pt1 P1 87.88(4)
S1 Pt1 P2 167.85(5)
P1 Pt1 P2 96.45(4)
S1 Pt1 S2 90.55(4)
P1 Pt1 S2 177.86(4)
P2 Pt1 S2 85.38(4)

loop_
_geom_bond_atom_site_label_1
_geom_bond_atom_site_label_2
_geom_bond_distance
C1 C18 1.414(6)
C1 C2 1.450(6)
C1 S1 1.729(5)
C2 C3 1.417(6)
C2 C7 1.430(6)
C3 C4 1.351(6)
C4 C5 1.408(7)
C5 C6 1.350(7)
C6 C7 1.419(6)
C7 C8 1.417(6)
C8 C9 1.417(6)
C8 C19 1.484(7)
C9 C10 1.404(6)
C9 C18 1.464(6)
C10 C11 1.424(6)
C10 C20 1.476(6)
C11 C12 1.423(7)
C11 C16 1.426(7)
C12 C13 1.362(7)
C13 C14 1.393(8)
C14 C15 1.346(7)
C15 C16 1.425(6)
C16 C17 1.435(7)
C17 C18 1.413(6)
C17 S2 1.747(5)
C19 O1 1.223(6)
C19 N1 1.375(6)
C20 O2 1.232(6)
C20 N1 1.391(6)
C21 C22 1.490(8)
C21 N1 1.508(6)
C22 C23 1.567(8)
C23 C24 1.560(8)
C24 C25 1.546(8)
C25 C26 1.406(8)
C27 C28 1.389(6)
C27 C32 1.384(6)
C27 P1 1.819(5)
C28 C29 1.387(6)
C29 C30 1.361(7)
C30 C31 1.385(7)
C31 C32 1.378(6)
C33 C34 1.382(6)
C33 C38 1.394(6)
C33 P1 1.812(5)
C34 C35 1.396(6)
C35 C36 1.384(7)
C36 C37 1.387(7)
C37 C38 1.373(6)
C39 C44 1.391(6)
C39 C40 1.404(6)
C39 P1 1.811(5)
C40 C41 1.388(7)
C41 C42 1.369(7)
C42 C43 1.365(7)
C43 C44 1.391(6)
C45 C46 1.379(6)
C45 C50 1.408(6)
C45 P2 1.840(5)
C46 C47 1.390(6)
C47 C48 1.369(7)
C48 C49 1.361(7)
C49 C50 1.380(6)
C51 C52 1.395(7)
C51 C56 1.391(7)
C51 P2 1.827(5)
C52 C53 1.383(8)
C53 C54 1.373(8)
C54 C55 1.379(8)
C55 C56 1.381(7)
C57 C58 1.391(6)
C57 C62 1.397(6)
C57 P2 1.816(5)
C58 C59 1.387(6)
C59 C60 1.378(8)
C60 C61 1.347(8)
C61 C62 1.397(7)
P1 Pt1 2.2934(12)
P2 Pt1 2.3110(11)
S1 Pt1 2.2862(11)
S2 Pt1 2.3156(12)
